data_2107471
loop_
_publ_author_name
'Lorenzo, Daniel A.'
'Forrest, Sebastian J. K.'
'Sparkes, Hazel A.'

_publ_section_title
;
 Crystal engineering: co-crystals of cinnamic acid derivatives with a
 pyridyl derivative co-crystallizer
;
_journal_coeditor_code BM5077
_journal_issue 1
_journal_name_full 'Acta Crystallographica Section B'
_journal_page_first 87
_journal_page_last 95
_journal_paper_doi 10.1107/S2052520615019678
_journal_volume 72
_journal_year 2016
_chemical_formula_moiety 'C10 H8 N2, 2(C9 H8 O2)'
_chemical_formula_sum 'C28 H24 N2 O4'
_chemical_formula_weight 452.49
_chemical_name_systematic
;
 ?
;
_space_group_crystal_system monoclinic
_space_group_IT_number 14
_space_group_name_Hall '-P 2yn'
_space_group_name_H-M_alt 'P 1 21/n 1'
_symmetry_space_group_name_Hall '-P 2yn'
_symmetry_space_group_name_H-M 'P 1 21/n 1'
_atom_sites_solution_hydrogens mixed
_atom_sites_solution_primary iterative
_audit_creation_method
;
Olex2 1.2
(compiled 2015.01.26 svn.r3150 for OlexSys, GUI svn.r4998)
;
_cell_angle_alpha 90
_cell_angle_beta 93.2075(17)
_cell_angle_gamma 90
_cell_formula_units_Z 2
_cell_length_a 7.7952(2)
_cell_length_b 7.1669(2)
_cell_length_c 20.7708(5)
_cell_measurement_reflns_used 4090
_cell_measurement_temperature 100(2)
_cell_measurement_theta_max 27.85
_cell_measurement_theta_min 2.74
_cell_volume 1158.59(5)
_computing_cell_refinement 'SAINT v8.34A (Bruker, 2013)'
_computing_data_reduction 'SAINT v8.34A (Bruker, 2013)'
_computing_molecular_graphics 'Olex2 (Dolomanov et al., 2009)'
_computing_publication_material 'Olex2 (Dolomanov et al., 2009)'
_computing_structure_refinement 'ShelXL (Sheldrick, 2008)'
_computing_structure_solution
;
Superflip (Palatinus & Chapuis, 2007;Palatinus & van der Lee, 2008;
Palatinus et al., 2012)
;
_diffrn_ambient_temperature 100(2)
_diffrn_measured_fraction_theta_full 1.000
_diffrn_measured_fraction_theta_max 0.998
_diffrn_measurement_device 'Bruker Apex II kappa CCD area detector'
_diffrn_measurement_device_type 'Bruker Apex II kappa CCD area detector'
_diffrn_measurement_method '\f and \w scans'
_diffrn_radiation_monochromator graphite
_diffrn_radiation_type MoK\a
_diffrn_radiation_wavelength 0.71073
_diffrn_reflns_av_R_equivalents 0.0221
_diffrn_reflns_limit_h_max 10
_diffrn_reflns_limit_h_min -10
_diffrn_reflns_limit_k_max 6
_diffrn_reflns_limit_k_min -9
_diffrn_reflns_limit_l_max 27
_diffrn_reflns_limit_l_min -26
_diffrn_reflns_number 10075
_diffrn_reflns_theta_full 26.000
_diffrn_reflns_theta_max 27.878
_diffrn_reflns_theta_min 1.964
_diffrn_standards_number 0
_exptl_absorpt_coefficient_mu 0.087
_exptl_absorpt_correction_T_max 0.7456
_exptl_absorpt_correction_T_min 0.6578
_exptl_absorpt_correction_type multi-scan
_exptl_absorpt_process_details
;
SADABS-2014/4 (Bruker,2014/4) was used for absorption correction.
wR2(int) was 0.0483 before and 0.0369 after correction.
The Ratio of minimum to maximum transmission is 0.8822.
The \l/2 correction factor is 0.00150.
;
_exptl_crystal_colour colourless
_exptl_crystal_density_diffrn 1.297
_exptl_crystal_description block
_exptl_crystal_F_000 476
_exptl_crystal_size_max 0.63
_exptl_crystal_size_mid 0.32
_exptl_crystal_size_min 0.3
_refine_diff_density_max 0.377
_refine_diff_density_min -0.197
_refine_ls_extinction_method none
_refine_ls_goodness_of_fit_ref 1.063
_refine_ls_hydrogen_treatment mixed
_refine_ls_matrix_type full
_refine_ls_number_parameters 158
_refine_ls_number_reflns 2759
_refine_ls_number_restraints 0
_refine_ls_restrained_S_all 1.063
_refine_ls_R_factor_all 0.0432
_refine_ls_R_factor_gt 0.0355
_refine_ls_shift/su_max 0.000
_refine_ls_shift/su_mean 0.000
_refine_ls_structure_factor_coef Fsqd
_refine_ls_weighting_details 'w=1/[\s^2^(Fo^2^)+(0.0453P)^2^+0.3171P] where P=(Fo^2^+2Fc^2^)/3'
_refine_ls_weighting_scheme calc
_refine_ls_wR_factor_gt 0.0907
_refine_ls_wR_factor_ref 0.0954
_reflns_number_gt 2356
_reflns_number_total 2759
_reflns_threshold_expression 'I > 2\s(I)'
_cod_data_source_file bm5077sup1.cif
_cod_data_source_block 1A
_cod_depositor_comments
;Adding full bibliography for 2107471--2107478.cif.

 Adding full bibliography for 2107471--2107478.cif.
;
_cod_database_code 2107471
_cod_database_fobs_code 2107471
_shelx_space_group_comment
;
The symmetry employed for this shelxl refinement is uniquely defined
by the following loop, which should always be used as a source of
symmetry information in preference to the above space-group names.
They are only intended as comments.
;
_shelxl_version_number .2013

loop_
_space_group_symop_operation_xyz
'x, y, z'
'-x+1/2, y+1/2, -z+1/2'
'-x, -y, -z'
'x-1/2, -y-1/2, z-1/2'

loop_
_atom_site_type_symbol
_atom_site_label
_atom_site_fract_x
_atom_site_fract_y
_atom_site_fract_z
_atom_site_U_iso_or_equiv
_atom_site_adp_type
_atom_site_calc_flag
_atom_site_occupancy
N N1 0.85950(11) -0.06496(12) 0.43380(4) 0.0190(2) Uani d 1
C C10 0.78266(14) -0.14219(15) 0.48298(5) 0.0206(2) Uani d 1
H H10 0.6889 -0.0782 0.5002 0.025 Uiso calc 1
C C11 0.83323(14) -0.31159(15) 0.51017(5) 0.0205(2) Uani d 1
H H11 0.7738 -0.3616 0.5449 0.025 Uiso calc 1
C C12 0.97121(13) -0.40820(13) 0.48642(5) 0.0158(2) Uani d 1
C C13 1.05195(14) -0.32545(15) 0.43549(5) 0.0200(2) Uani d 1
H H13 1.1478 -0.3844 0.4178 0.024 Uiso calc 1
C C14 0.99190(14) -0.15702(15) 0.41076(5) 0.0213(2) Uani d 1
H H14 1.0477 -0.1041 0.3756 0.026 Uiso calc 1
C C1 0.42927(14) 0.88599(15) 0.35401(5) 0.0219(2) Uani d 1
H H1 0.4102 0.8584 0.3978 0.026 Uiso calc 1
C C2 0.36694(15) 1.05107(16) 0.32678(6) 0.0271(3) Uani d 1
H H2 0.3045 1.1353 0.3519 0.032 Uiso calc 1
C C3 0.39507(16) 1.09418(18) 0.26306(6) 0.0314(3) Uani d 1
H H3 0.3514 1.2070 0.2445 0.038 Uiso calc 1
C C4 0.48690(16) 0.9720(2) 0.22674(6) 0.0336(3) Uani d 1
H H4 0.5074 1.0014 0.1832 0.040 Uiso calc 1
C C5 0.54941(15) 0.80600(18) 0.25361(6) 0.0266(3) Uani d 1
H H5 0.6128 0.7230 0.2283 0.032 Uiso calc 1
O O1 0.75081(10) 0.25795(11) 0.38655(4) 0.02112(19) Uani d 1
O O2 0.59216(10) 0.25714(10) 0.47309(4) 0.02226(19) Uani d 1
C C6 0.52001(13) 0.76003(15) 0.31739(5) 0.0192(2) Uani d 1
C C7 0.58684(14) 0.58166(15) 0.34294(5) 0.0192(2) Uani d 1
H H7 0.6539 0.5095 0.3153 0.023 Uiso calc 1
C C8 0.56258(13) 0.51123(14) 0.40105(5) 0.0179(2) Uani d 1
H H8 0.4953 0.5803 0.4294 0.022 Uiso calc 1
C C9 0.63538(13) 0.33073(14) 0.42350(5) 0.0171(2) Uani d 1
H H1A 0.790(2) 0.141(3) 0.4041(8) 0.054(5) Uiso d 1

loop_
_atom_site_aniso_label
_atom_site_aniso_U_11
_atom_site_aniso_U_22
_atom_site_aniso_U_33
_atom_site_aniso_U_12
_atom_site_aniso_U_13
_atom_site_aniso_U_23
N1 0.0187(4) 0.0167(4) 0.0213(4) 0.0017(3) -0.0003(4) -0.0013(3)
C10 0.0193(5) 0.0174(5) 0.0255(5) 0.0031(4) 0.0042(4) -0.0021(4)
C11 0.0205(5) 0.0173(5) 0.0240(5) 0.0015(4) 0.0053(4) 0.0006(4)
C12 0.0152(5) 0.0148(5) 0.0170(5) 0.0001(4) -0.0024(4) -0.0034(4)
C13 0.0194(5) 0.0208(5) 0.0199(5) 0.0048(4) 0.0022(4) -0.0015(4)
C14 0.0227(5) 0.0215(5) 0.0199(5) 0.0023(4) 0.0041(4) 0.0019(4)
C1 0.0220(5) 0.0217(5) 0.0219(5) 0.0001(4) 0.0007(4) 0.0029(4)
C2 0.0238(6) 0.0218(6) 0.0354(6) 0.0027(4) 0.0001(5) 0.0032(5)
C3 0.0231(6) 0.0287(6) 0.0420(7) 0.0025(5) -0.0020(5) 0.0171(5)
C4 0.0272(6) 0.0439(7) 0.0299(6) 0.0037(5) 0.0037(5) 0.0193(6)
C5 0.0222(6) 0.0345(6) 0.0236(6) 0.0042(5) 0.0047(4) 0.0071(5)
O1 0.0243(4) 0.0193(4) 0.0204(4) 0.0069(3) 0.0076(3) 0.0034(3)
O2 0.0261(4) 0.0205(4) 0.0209(4) 0.0038(3) 0.0073(3) 0.0038(3)
C6 0.0163(5) 0.0211(5) 0.0201(5) -0.0005(4) -0.0004(4) 0.0040(4)
C7 0.0179(5) 0.0204(5) 0.0192(5) 0.0022(4) 0.0019(4) -0.0006(4)
C8 0.0170(5) 0.0172(5) 0.0198(5) 0.0020(4) 0.0030(4) -0.0009(4)
C9 0.0167(5) 0.0169(5) 0.0176(5) -0.0002(4) 0.0013(4) -0.0010(4)

loop_
_atom_type_symbol
_atom_type_description
_atom_type_scat_dispersion_real
_atom_type_scat_dispersion_imag
_atom_type_scat_source
C C 0.0033 0.0016 'International Tables Vol C Tables 4.2.6.8 and 6.1.1.4'
H H 0.0000 0.0000 'International Tables Vol C Tables 4.2.6.8 and 6.1.1.4'
N N 0.0061 0.0033 'International Tables Vol C Tables 4.2.6.8 and 6.1.1.4'
O O 0.0106 0.0060 'International Tables Vol C Tables 4.2.6.8 and 6.1.1.4'

loop_
_geom_angle_atom_site_label_1
_geom_angle_atom_site_label_2
_geom_angle_atom_site_label_3
_geom_angle_site_symmetry_3
_geom_angle
C10 N1 C14 . 117.30(9)
N1 C10 H10 . 118.5
N1 C10 C11 . 123.08(9)
C11 C10 H10 . 118.5
C10 C11 H11 . 120.0
C10 C11 C12 . 119.92(10)
C12 C11 H11 . 120.0
C11 C12 C12 3_746 121.80(11)
C11 C12 C13 . 116.61(9)
C13 C12 C12 3_746 121.59(11)
C12 C13 H13 . 120.1
C14 C13 C12 . 119.70(9)
C14 C13 H13 . 120.1
N1 C14 C13 . 123.38(10)
N1 C14 H14 . 118.3
C13 C14 H14 . 118.3
C2 C1 H1 . 119.8
C2 C1 C6 . 120.35(10)
C6 C1 H1 . 119.8
C1 C2 H2 . 119.7
C1 C2 C3 . 120.53(11)
C3 C2 H2 . 119.7
C2 C3 H3 . 120.2
C4 C3 C2 . 119.57(11)
C4 C3 H3 . 120.2
C3 C4 H4 . 119.9
C3 C4 C5 . 120.26(11)
C5 C4 H4 . 119.9
C4 C5 H5 . 119.7
C4 C5 C6 . 120.68(11)
C6 C5 H5 . 119.7
C9 O1 H1A . 109.7(10)
C1 C6 C7 . 123.07(9)
C5 C6 C1 . 118.60(10)
C5 C6 C7 . 118.32(10)
C6 C7 H7 . 116.8
C8 C7 C6 . 126.30(10)
C8 C7 H7 . 116.8
C7 C8 H8 . 118.4
C7 C8 C9 . 123.11(9)
C9 C8 H8 . 118.4
O1 C9 C8 . 115.10(9)
O2 C9 O1 . 123.23(9)
O2 C9 C8 . 121.66(9)

loop_
_geom_bond_atom_site_label_1
_geom_bond_atom_site_label_2
_geom_bond_site_symmetry_2
_geom_bond_distance
N1 C10 . 1.3332(14)
N1 C14 . 1.3359(14)
C10 H10 . 0.9500
C10 C11 . 1.3868(15)
C11 H11 . 0.9500
C11 C12 . 1.3925(14)
C12 C12 3_746 1.4909(19)
C12 C13 . 1.3933(14)
C13 H13 . 0.9500
C13 C14 . 1.3832(15)
C14 H14 . 0.9500
C1 H1 . 0.9500
C1 C2 . 1.3875(15)
C1 C6 . 1.3979(15)
C2 H2 . 0.9500
C2 C3 . 1.3885(17)
C3 H3 . 0.9500
C3 C4 . 1.3818(19)
C4 H4 . 0.9500
C4 C5 . 1.3903(17)
C5 H5 . 0.9500
C5 C6 . 1.3965(15)
O1 C9 . 1.3220(12)
O1 H1A . 0.956(19)
O2 C9 . 1.2214(12)
C6 C7 . 1.4684(14)
C7 H7 . 0.9500
C7 C8 . 1.3316(15)
C8 H8 . 0.9500
C8 C9 . 1.4776(14)

loop_
_geom_hbond_atom_site_label_D
_geom_hbond_atom_site_label_H
_geom_hbond_atom_site_label_A
_geom_hbond_distance_DH
_geom_hbond_distance_HA
_geom_hbond_distance_DA
_geom_hbond_angle_DHA
O1 H1A N1 0.956(19) 1.679(19) 2.6350(12) 179.1(16)

loop_
_geom_torsion_atom_site_label_1
_geom_torsion_atom_site_label_2
_geom_torsion_atom_site_label_3
_geom_torsion_atom_site_label_4
_geom_torsion_site_symmetry_1
_geom_torsion_site_symmetry_4
_geom_torsion
N1 C10 C11 C12 . . 0.57(17)
C10 N1 C14 C13 . . -0.28(17)
C10 C11 C12 C12 . 3_746 -179.25(11)
C10 C11 C12 C13 . . 0.16(16)
C11 C12 C13 C14 . . -0.90(15)
C12 C12 C13 C14 3_746 . 178.52(11)
C12 C13 C14 N1 . . 1.01(17)
C14 N1 C10 C11 . . -0.51(16)
C1 C2 C3 C4 . . -0.43(19)
C1 C6 C7 C8 . . 4.35(18)
C2 C1 C6 C5 . . 1.38(17)
C2 C1 C6 C7 . . -178.95(10)
C2 C3 C4 C5 . . 0.6(2)
C3 C4 C5 C6 . . 0.2(2)
C4 C5 C6 C1 . . -1.21(18)
C4 C5 C6 C7 . . 179.10(11)
C5 C6 C7 C8 . . -175.98(11)
C6 C1 C2 C3 . . -0.57(18)
C6 C7 C8 C9 . . -179.54(10)
C7 C8 C9 O1 . . 11.16(15)
C7 C8 C9 O2 . . -169.67(11)
